data_2213590
loop_
_publ_author_name
'Kakoullis Jr, James'
'Maverick, Andrew W.'
'Fronczek, Frank R.'

_publ_section_title
;A molecular corner:
 <i>fac</i>-tricarbonylchloridobis[3-(4-pyridyl)pentane-2,4-dione-\k<i>N</i>]rhenium(I)
 chloroform solvate
;
_journal_coeditor_code TK2147
_journal_issue 5
_journal_name_full 'Acta Crystallographica Section E'
_journal_page_first m1360
_journal_page_last m1361
_journal_paper_doi 10.1107/S1600536807016996
_journal_volume 63
_journal_year 2007
_chemical_formula_iupac '[Re Cl (C10 H11 N O2)2 (C O)3], C H Cl3'
_chemical_formula_moiety 'C23 H22 Cl N2 O7 Re, C H Cl3'
_chemical_formula_sum 'C24 H23 Cl4 N2 O7 Re'
_chemical_formula_weight 779.44
_chemical_name_systematic
;fac-tricarbonylchloridobis[3-(4-pyridyl)pentane-2,4-dione-\k<i>N</i>]rhenium(I)
chloroform
 solvate
;
_space_group_IT_number 14
_symmetry_cell_setting monoclinic
_symmetry_space_group_name_Hall '-P 2ybc'
_symmetry_space_group_name_H-M 'P 1 21/c 1'
_atom_sites_solution_hydrogens geom
_atom_sites_solution_primary direct
_atom_sites_solution_secondary difmap
_audit_creation_method SHELXL-97
_cell_angle_alpha 90
_cell_angle_beta 102.477(14)
_cell_angle_gamma 90
_cell_formula_units_Z 4
_cell_length_a 10.889(4)
_cell_length_b 11.607(4)
_cell_length_c 24.306(10)
_cell_measurement_reflns_used 8612
_cell_measurement_temperature 110
_cell_measurement_theta_max 26.0
_cell_measurement_theta_min 2.5
_cell_volume 2999(2)
_computing_cell_refinement 'SCALEPACK (Otwinowski & Minor, 1997)'
_computing_data_collection 'COLLECT (Nonius, 2000)'
_computing_data_reduction 'SCALEPACK and DENZO  (Otwinowski & Minor, 1997)'
_computing_molecular_graphics 'ORTEP-3 for Windows (Farrugia, 1997)'
_computing_publication_material SHELXL97
_computing_structure_refinement 'SHELXL97 (Sheldrick, 1997)'
_computing_structure_solution 'SIR97 (Altomare <i>et al.</i>,  1999)'
_diffrn_ambient_temperature 110
_diffrn_measured_fraction_theta_full 0.969
_diffrn_measured_fraction_theta_max 0.969
_diffrn_measurement_device 'Nonius KappaCCD (with Oxford Cryostream)'
_diffrn_measurement_method ' \w scans with \k offsets'
_diffrn_radiation_monochromator graphite
_diffrn_radiation_source 'fine-focus sealed tube'
_diffrn_radiation_type MoK\a
_diffrn_radiation_wavelength 0.71073
_diffrn_reflns_av_R_equivalents 0.071
_diffrn_reflns_av_sigmaI/netI 0.065
_diffrn_reflns_limit_h_max 13
_diffrn_reflns_limit_h_min -13
_diffrn_reflns_limit_k_max 14
_diffrn_reflns_limit_k_min -14
_diffrn_reflns_limit_l_max 29
_diffrn_reflns_limit_l_min -29
_diffrn_reflns_number 27300
_diffrn_reflns_theta_full 26.0
_diffrn_reflns_theta_max 26.0
_diffrn_reflns_theta_min 2.6
_diffrn_standards_decay_% <2
_diffrn_standards_number 0
_exptl_absorpt_coefficient_mu 4.450
_exptl_absorpt_correction_T_max 0.907
_exptl_absorpt_correction_T_min 0.308
_exptl_absorpt_correction_type multi-scan
_exptl_absorpt_process_details '(SCALEPACK; Otwinowski & Minor, 1997)'
_exptl_crystal_colour colorless
_exptl_crystal_density_diffrn 1.726
_exptl_crystal_density_method 'not measured'
_exptl_crystal_description plate
_exptl_crystal_F_000 1520
_exptl_crystal_size_max 0.30
_exptl_crystal_size_mid 0.25
_exptl_crystal_size_min 0.02
_refine_diff_density_max 1.97
_refine_diff_density_min -1.80
_refine_ls_extinction_method none
_refine_ls_goodness_of_fit_ref 1.373
_refine_ls_hydrogen_treatment mixed
_refine_ls_matrix_type full
_refine_ls_number_parameters 353
_refine_ls_number_reflns 5749
_refine_ls_number_restraints 0
_refine_ls_restrained_S_all 1.373
_refine_ls_R_factor_all 0.093
_refine_ls_R_factor_gt 0.058
_refine_ls_shift/su_max 0.008
_refine_ls_shift/su_mean 0.001
_refine_ls_structure_factor_coef Fsqd
_refine_ls_weighting_details 'calc w=1/[\s^2^(Fo^2^)+(0.0586P)^2^+2.57P] where P=(Fo^2^+2Fc^2^)/3'
_refine_ls_weighting_scheme calc
_refine_ls_wR_factor_gt 0.137
_refine_ls_wR_factor_ref 0.151
_reflns_number_gt 4148
_reflns_number_total 5749
_reflns_threshold_expression I>2\s(I)
_cod_data_source_file tk2147.cif
_cod_data_source_block I
_cod_depositor_comments
;
The following automatic conversions were performed:
'_symmetry_cell_setting' value 'Monoclinic' changed to 'monoclinic'
according to '/home/saulius/struct/CIF-dictionaries/cif_core.dic'
dictionary named 'cif_core.dic' version 2.4.1 from 2010-06-29.

Automatic conversion script
Id: cif_fix_enum 1527 2010-12-29 10:47:43Z saulius 

The following automatic conversions were performed:

'_symmetry_cell_setting' value 'Monoclinic' changed to 'monoclinic'
according to /home/saulius/struct/CIF-dictionaries/cif_core.dic
dictionary named 'cif_core.dic' version 2.4.1 from 2010-06-29.

Automatic conversion script
Id: cif_fix_values 1715 2011-07-08 13:25:40Z adriana 
;
_cod_original_cell_volume 3000(2)
_cod_original_sg_symbol_H-M 'P 21/c'
_cod_database_code 2213590
_cod_database_fobs_code 2213590

loop_
_symmetry_equiv_pos_as_xyz
'x, y, z'
'-x, y+1/2, -z+1/2'
'-x, -y, -z'
'x, -y-1/2, z-1/2'

loop_
_atom_site_type_symbol
_atom_site_label
_atom_site_fract_x
_atom_site_fract_y
_atom_site_fract_z
_atom_site_U_iso_or_equiv
_atom_site_adp_type
_atom_site_calc_flag
_atom_site_refinement_flags
_atom_site_occupancy
Re Re1 0.38042(4) 0.62880(3) 0.297709(14) 0.03423(15) Uani d . 1
Cl Cl1 0.4886(3) 0.81552(19) 0.31775(9) 0.0452(6) Uani d . 1
O O1 0.2549(7) 0.3933(6) 0.2683(3) 0.0484(18) Uani d . 1
O O2 0.3017(8) 0.6311(5) 0.4118(3) 0.056(2) Uani d . 1
O O3 0.1247(8) 0.7359(7) 0.2449(3) 0.068(2) Uani d . 1
O O4 0.6907(7) 0.5455(5) 0.0010(3) 0.0473(18) Uani d . 1
O O5 0.6508(7) 0.7541(6) -0.0046(3) 0.0433(17) Uani d . 1
H H5O 0.672(10) 0.664(9) -0.018(4) 0.065 Uiso d . 1
O O6 1.1297(8) 0.3703(7) 0.4053(4) 0.073(2) Uani d . 1
O O7 1.0437(9) 0.2884(8) 0.4836(3) 0.074(2) Uani d . 1
H H7O 1.102(14) 0.338(12) 0.463(6) 0.111 Uiso d . 1
N N1 0.4579(8) 0.6302(6) 0.2197(3) 0.0355(18) Uani d . 1
N N2 0.5625(7) 0.5502(6) 0.3366(3) 0.0340(18) Uani d . 1
C C1 0.3013(10) 0.4786(10) 0.2791(4) 0.043(3) Uani d . 1
C C2 0.3286(12) 0.6298(7) 0.3675(4) 0.051(3) Uani d . 1
C C3 0.2215(11) 0.6978(8) 0.2652(4) 0.046(3) Uani d . 1
C C4 0.5719(10) 0.6674(7) 0.2197(4) 0.036(2) Uani d . 1
H H4 0.6231 0.6932 0.2543 0.044 Uiso calc R 1
C C5 0.6212(10) 0.6707(8) 0.1712(4) 0.039(2) Uani d . 1
H H5 0.7044 0.6975 0.1732 0.046 Uiso calc R 1
C C6 0.5483(9) 0.6350(7) 0.1206(3) 0.033(2) Uani d . 1
C C7 0.4262(10) 0.6003(7) 0.1203(3) 0.035(2) Uani d . 1
H H7 0.3719 0.5780 0.0859 0.042 Uiso calc R 1
C C8 0.3833(9) 0.5982(7) 0.1699(3) 0.034(2) Uani d . 1
H H8 0.2996 0.5738 0.1690 0.041 Uiso calc R 1
C C9 0.6380(11) 0.4245(8) 0.0714(4) 0.048(3) Uani d . 1
H H9A 0.6502 0.3650 0.0445 0.072 Uiso calc R 1
H H9B 0.5561 0.4135 0.0812 0.072 Uiso calc R 1
H H9C 0.7048 0.4186 0.1055 0.072 Uiso calc R 1
C C10 0.6423(10) 0.5410(8) 0.0455(4) 0.040(2) Uani d . 1
C C11 0.5980(9) 0.6418(7) 0.0673(3) 0.033(2) Uani d . 1
C C12 0.6035(9) 0.7476(7) 0.0401(3) 0.034(2) Uani d . 1
C C13 0.5524(10) 0.8569(7) 0.0582(4) 0.045(2) Uani d . 1
H H13A 0.6192 0.9150 0.0658 0.067 Uiso calc R 1
H H13B 0.5210 0.8431 0.0925 0.067 Uiso calc R 1
H H13C 0.4835 0.8845 0.0282 0.067 Uiso calc R 1
C C14 0.6049(9) 0.4565(7) 0.3144(4) 0.034(2) Uani d . 1
H H14 0.5546 0.4239 0.2812 0.041 Uiso calc R 1
C C15 0.7192(10) 0.4050(8) 0.3379(4) 0.039(2) Uani d . 1
H H15 0.7464 0.3399 0.3201 0.046 Uiso calc R 1
C C16 0.7928(9) 0.4468(9) 0.3863(4) 0.040(2) Uani d . 1
C C17 0.7474(11) 0.5455(8) 0.4109(4) 0.046(3) Uani d . 1
H H17 0.7949 0.5781 0.4447 0.055 Uiso calc R 1
C C18 0.6338(10) 0.5924(8) 0.3848(4) 0.040(2) Uani d . 1
H H18 0.6040 0.6578 0.4015 0.047 Uiso calc R 1
C C19 1.0096(12) 0.4825(12) 0.3309(5) 0.083(4) Uani d . 1
H H19A 1.0853 0.5294 0.3332 0.124 Uiso calc R 1
H H19B 0.9357 0.5328 0.3257 0.124 Uiso calc R 1
H H19C 1.0005 0.4293 0.2990 0.124 Uiso calc R 1
C C20 1.0203(12) 0.4164(11) 0.3833(5) 0.064(3) Uani d . 1
C C21 0.9210(11) 0.3978(8) 0.4121(4) 0.045(3) Uani d . 1
C C22 0.9372(11) 0.3346(11) 0.4607(5) 0.059(3) Uani d . 1
C C23 0.8322(13) 0.3104(16) 0.4899(5) 0.102(5) Uani d . 1
H H23A 0.8365 0.2298 0.5022 0.153 Uiso calc R 1
H H23B 0.7514 0.3245 0.4638 0.153 Uiso calc R 1
H H23C 0.8399 0.3609 0.5227 0.153 Uiso calc R 1
Cl Cl1S 0.2166(4) 0.3560(3) 0.11919(15) 0.0815(10) Uani d . 1
Cl Cl2S -0.0285(5) 0.3272(5) 0.1385(2) 0.1329(18) Uani d . 1
Cl Cl3S 0.0342(6) 0.5336(5) 0.0859(3) 0.170(2) Uani d . 1
C C1S 0.0705(17) 0.3922(13) 0.0883(6) 0.113(7) Uani d . 1
H H1S 0.0461 0.3569 0.0499 0.135 Uiso calc R 1

loop_
_atom_site_aniso_label
_atom_site_aniso_U_11
_atom_site_aniso_U_22
_atom_site_aniso_U_33
_atom_site_aniso_U_12
_atom_site_aniso_U_13
_atom_site_aniso_U_23
Re1 0.0497(3) 0.0274(2) 0.0299(2) 0.00554(18) 0.01803(16) 0.00292(15)
Cl1 0.075(2) 0.0287(12) 0.0353(12) 0.0014(12) 0.0183(12) 0.0000(9)
O1 0.051(5) 0.039(4) 0.057(4) -0.001(4) 0.016(4) 0.002(3)
O2 0.095(7) 0.042(4) 0.048(4) 0.012(4) 0.051(4) 0.011(3)
O3 0.064(6) 0.065(5) 0.081(6) 0.024(5) 0.030(5) 0.033(4)
O4 0.073(6) 0.039(4) 0.038(3) -0.001(3) 0.030(4) -0.005(3)
O5 0.057(5) 0.041(4) 0.036(3) -0.003(3) 0.019(3) 0.008(3)
O6 0.045(6) 0.083(6) 0.093(6) 0.005(5) 0.014(5) 0.007(5)
O7 0.066(7) 0.088(7) 0.064(5) 0.012(5) 0.007(5) 0.008(4)
N1 0.054(5) 0.025(4) 0.034(4) 0.005(4) 0.023(4) 0.005(3)
N2 0.047(5) 0.031(4) 0.026(4) -0.003(4) 0.012(3) 0.000(3)
C1 0.046(7) 0.054(7) 0.036(5) 0.022(5) 0.021(5) 0.018(5)
C2 0.090(9) 0.020(5) 0.048(6) 0.015(5) 0.028(6) 0.001(4)
C3 0.052(8) 0.038(6) 0.057(6) 0.010(5) 0.029(6) 0.019(5)
C4 0.055(7) 0.029(5) 0.030(5) -0.006(4) 0.019(5) -0.004(4)
C5 0.051(7) 0.035(5) 0.033(5) -0.016(4) 0.016(5) 0.005(4)
C6 0.050(6) 0.023(4) 0.027(4) -0.005(4) 0.012(4) -0.002(3)
C7 0.052(7) 0.028(5) 0.025(4) 0.004(4) 0.007(4) -0.001(3)
C8 0.036(6) 0.037(5) 0.029(4) -0.004(4) 0.009(4) -0.003(4)
C9 0.071(8) 0.039(5) 0.043(6) 0.009(5) 0.029(5) -0.004(4)
C10 0.055(7) 0.039(5) 0.030(5) -0.003(5) 0.017(5) -0.003(4)
C11 0.046(6) 0.027(5) 0.028(4) -0.002(4) 0.013(4) -0.002(3)
C12 0.037(6) 0.035(5) 0.031(5) -0.004(4) 0.008(4) 0.002(4)
C13 0.057(7) 0.031(5) 0.048(6) -0.001(5) 0.015(5) -0.002(4)
C14 0.040(6) 0.028(5) 0.035(5) 0.000(4) 0.009(4) -0.010(4)
C15 0.044(7) 0.041(5) 0.032(5) 0.000(4) 0.012(4) -0.010(4)
C16 0.030(6) 0.056(6) 0.035(5) 0.006(5) 0.008(4) 0.007(4)
C17 0.068(8) 0.038(6) 0.034(5) -0.006(5) 0.014(5) -0.010(4)
C18 0.055(7) 0.033(5) 0.033(5) 0.005(5) 0.015(5) -0.002(4)
C19 0.052(9) 0.122(12) 0.080(9) -0.011(8) 0.025(7) 0.028(8)
C20 0.049(9) 0.061(7) 0.076(8) -0.006(6) 0.001(7) -0.004(6)
C21 0.054(7) 0.044(6) 0.041(6) 0.003(5) 0.016(5) -0.005(4)
C22 0.042(8) 0.082(8) 0.050(7) 0.017(6) 0.006(5) 0.010(6)
C23 0.060(10) 0.192(16) 0.060(8) 0.003(10) 0.026(7) 0.049(10)
Cl1S 0.096(3) 0.073(2) 0.078(2) -0.0042(19) 0.027(2) -0.0085(17)
Cl2S 0.102(4) 0.188(5) 0.118(4) -0.034(4) 0.044(3) 0.011(4)
Cl3S 0.131(5) 0.118(4) 0.236(7) 0.015(4) -0.018(5) 0.037(4)
C1S 0.120(15) 0.099(12) 0.084(10) 0.041(10) -0.053(10) -0.032(9)

loop_
_atom_type_symbol
_atom_type_description
_atom_type_scat_dispersion_real
_atom_type_scat_dispersion_imag
_atom_type_scat_source
C C 0.0033 0.0016 'International Tables Vol C Tables 4.2.6.8 and 6.1.1.4'
H H 0.0000 0.0000 'International Tables Vol C Tables 4.2.6.8 and 6.1.1.4'
Cl Cl 0.1484 0.1585 'International Tables Vol C Tables 4.2.6.8 and 6.1.1.4'
N N 0.0061 0.0033 'International Tables Vol C Tables 4.2.6.8 and 6.1.1.4'
O O 0.0106 0.0060 'International Tables Vol C Tables 4.2.6.8 and 6.1.1.4'
Re Re -1.0185 7.2310 'International Tables Vol C Tables 4.2.6.8 and 6.1.1.4'

loop_
_geom_angle_atom_site_label_1
_geom_angle_atom_site_label_2
_geom_angle_atom_site_label_3
_geom_angle
_geom_angle_publ_flag
Cl1 Re1 N2 86.08(19) y
Cl1 Re1 N1 84.81(19) y
C2 Re1 C3 87.1(4) ?
C2 Re1 C1 90.6(4) ?
C3 Re1 C1 87.9(4) ?
C2 Re1 N2 91.8(4) ?
C3 Re1 N2 178.9(3) ?
C1 Re1 N2 92.4(3) ?
C2 Re1 N1 175.2(4) ?
C3 Re1 N1 96.9(3) ?
C1 Re1 N1 92.2(3) ?
N1 Re1 N2 84.1(3) y
C2 Re1 Cl1 92.3(3) ?
C3 Re1 Cl1 93.7(3) ?
C1 Re1 Cl1 176.8(3) ?
C10 O4 H5O 104(4) ?
C12 O5 H5O 109(5) ?
C20 O6 H7O 98(6) ?
C22 O7 H7O 99(8) ?
C4 N1 C8 118.4(7) ?
C4 N1 Re1 122.0(6) ?
C8 N1 Re1 119.5(6) ?
C14 N2 C18 117.4(8) ?
C14 N2 Re1 121.3(6) ?
C18 N2 Re1 121.2(6) ?
O1 C1 Re1 179.3(10) ?
O2 C2 Re1 177.2(11) ?
O3 C3 Re1 177.8(10) ?
N1 C4 C5 122.8(9) ?
N1 C4 H4 118.6 ?
C5 C4 H4 118.6 ?
C6 C5 C4 119.6(9) ?
C6 C5 H5 120.2 ?
C4 C5 H5 120.2 ?
C5 C6 C7 117.4(8) ?
C5 C6 C11 120.5(9) ?
C7 C6 C11 122.0(8) ?
C8 C7 C6 120.2(8) ?
C8 C7 H7 119.9 ?
C6 C7 H7 119.9 ?
N1 C8 C7 121.5(9) ?
N1 C8 H8 119.2 ?
C7 C8 H8 119.2 ?
C10 C9 H9A 109.5 ?
C10 C9 H9B 109.5 ?
H9A C9 H9B 109.5 ?
C10 C9 H9C 109.5 ?
H9A C9 H9C 109.5 ?
H9B C9 H9C 109.5 ?
O4 C10 C11 120.7(8) ?
O4 C10 C9 116.2(8) ?
C11 C10 C9 123.1(8) ?
C12 C11 C10 119.8(8) ?
C12 C11 C6 120.6(7) ?
C10 C11 C6 119.6(7) ?
O5 C12 C11 120.6(8) ?
O5 C12 C13 116.0(8) ?
C11 C12 C13 123.4(8) ?
C12 C13 H13A 109.5 ?
C12 C13 H13B 109.5 ?
H13A C13 H13B 109.5 ?
C12 C13 H13C 109.5 ?
H13A C13 H13C 109.5 ?
H13B C13 H13C 109.5 ?
N2 C14 C15 122.7(8) ?
N2 C14 H14 118.7 ?
C15 C14 H14 118.7 ?
C16 C15 C14 120.7(8) ?
C16 C15 H15 119.6 ?
C14 C15 H15 119.6 ?
C15 C16 C17 117.0(9) ?
C15 C16 C21 122.9(9) ?
C17 C16 C21 120.0(9) ?
C18 C17 C16 118.9(9) ?
C18 C17 H17 120.6 ?
C16 C17 H17 120.6 ?
N2 C18 C17 123.2(8) ?
N2 C18 H18 118.4 ?
C17 C18 H18 118.4 ?
C20 C19 H19A 109.5 ?
C20 C19 H19B 109.5 ?
H19A C19 H19B 109.5 ?
C20 C19 H19C 109.5 ?
H19A C19 H19C 109.5 ?
H19B C19 H19C 109.5 ?
O6 C20 C21 117.3(11) ?
O6 C20 C19 117.4(12) ?
C21 C20 C19 125.3(11) ?
C22 C21 C20 122.3(11) ?
C22 C21 C16 119.6(9) ?
C20 C21 C16 118.0(9) ?
O7 C22 C21 122.1(11) ?
O7 C22 C23 115.2(11) ?
C21 C22 C23 122.7(11) ?
C22 C23 H23A 109.5 ?
C22 C23 H23B 109.5 ?
H23A C23 H23B 109.5 ?
C22 C23 H23C 109.5 ?
H23A C23 H23C 109.5 ?
H23B C23 H23C 109.5 ?
Cl1S C1S Cl3S 117.2(10) ?
Cl1S C1S Cl2S 102.9(8) ?
Cl3S C1S Cl2S 103.9(9) ?
Cl1S C1S H1S 110.7 ?
Cl3S C1S H1S 110.7 ?
Cl2S C1S H1S 110.7 ?

loop_
_geom_bond_atom_site_label_1
_geom_bond_atom_site_label_2
_geom_bond_distance
_geom_bond_publ_flag
Re1 Cl1 2.465(2) y
Re1 N1 2.237(7) y
Re1 N2 2.202(8) y
Re1 C1 1.954(12) y
Re1 C2 1.901(10) y
Re1 C3 1.915(12) y
O1 C1 1.117(12) ?
O2 C2 1.174(11) ?
O3 C3 1.151(12) ?
C10 O4 1.302(10) y
C12 O5 1.301(10) y
O5 H5O 1.13(11) ?
C20 O6 1.309(14) y
C22 O7 1.290(13) y
O7 H7O 1.06(15) ?
N1 C4 1.315(12) ?
N1 C8 1.355(11) ?
N2 C14 1.340(10) ?
N2 C18 1.349(11) ?
C4 C5 1.398(12) ?
C4 H4 0.9500 ?
C5 C6 1.375(12) ?
C5 H5 0.9500 ?
C6 C7 1.388(13) ?
C6 C11 1.511(11) ?
C7 C8 1.385(11) ?
C7 H7 0.9500 ?
C8 H8 0.9500 ?
C9 C10 1.498(12) ?
C9 H9A 0.9800 ?
C9 H9B 0.9800 ?
C9 H9C 0.9800 ?
C10 C11 1.412(12) y
C11 C12 1.402(11) y
C12 C13 1.489(12) ?
C13 H13A 0.9800 ?
C13 H13B 0.9800 ?
C13 H13C 0.9800 ?
C14 C15 1.388(13) ?
C14 H14 0.9500 ?
C15 C16 1.362(13) ?
C15 H15 0.9500 ?
C16 C17 1.428(13) ?
C16 C21 1.512(14) ?
C17 C18 1.375(14) ?
C17 H17 0.9500 ?
C18 H18 0.9500 ?
C19 C20 1.470(16) ?
C19 H19A 0.9800 ?
C19 H19B 0.9800 ?
C19 H19C 0.9800 ?
C20 C21 1.426(15) y
C21 C22 1.369(14) y
C22 C23 1.496(16) ?
C23 H23A 0.9800 ?
C23 H23B 0.9800 ?
C23 H23C 0.9800 ?
Cl1S C1S 1.660(16) ?
Cl2S C1S 1.95(2) ?
Cl3S C1S 1.687(14) ?
C1S H1S 1.0000 ?

loop_
_geom_hbond_atom_site_label_D
_geom_hbond_atom_site_label_H
_geom_hbond_atom_site_label_A
_geom_hbond_distance_DH
_geom_hbond_distance_HA
_geom_hbond_distance_DA
_geom_hbond_angle_DHA
O5 H5O O4 1.13(11) 1.46(11) 2.459(9) 144(8)
O7 H7O O6 1.06(15) 1.55(14) 2.486(12) 144(13)

loop_
_geom_torsion_atom_site_label_1
_geom_torsion_atom_site_label_2
_geom_torsion_atom_site_label_3
_geom_torsion_atom_site_label_4
_geom_torsion
_geom_torsion_publ_flag
C3 Re1 N1 C4 132.5(7) ?
C1 Re1 N1 C4 -139.4(7) ?
N2 Re1 N1 C4 -47.2(7) ?
Cl1 Re1 N1 C4 39.4(7) ?
C3 Re1 N1 C8 -43.5(7) y
C1 Re1 N1 C8 44.6(7) ?
N2 Re1 N1 C8 136.8(6) ?
Cl1 Re1 N1 C8 -136.6(6) ?
C2 Re1 N2 C14 129.4(7) ?
C1 Re1 N2 C14 38.7(7) y
N1 Re1 N2 C14 -53.3(6) ?
Cl1 Re1 N2 C14 -138.4(6) ?
C2 Re1 N2 C18 -48.4(7) ?
C1 Re1 N2 C18 -139.0(7) ?
N1 Re1 N2 C18 129.0(7) ?
Cl1 Re1 N2 C18 43.8(6) ?
C8 N1 C4 C5 -2.8(13) ?
Re1 N1 C4 C5 -178.9(6) ?
N1 C4 C5 C6 0.7(14) ?
C4 C5 C6 C7 2.0(13) ?
C4 C5 C6 C11 177.8(8) ?
C5 C6 C7 C8 -2.5(13) ?
C11 C6 C7 C8 -178.3(7) ?
C4 N1 C8 C7 2.3(12) ?
Re1 N1 C8 C7 178.4(6) ?
C6 C7 C8 N1 0.4(13) ?
O4 C10 C11 C12 1.4(15) ?
C9 C10 C11 C12 -179.0(10) ?
O4 C10 C11 C6 -176.9(9) ?
C9 C10 C11 C6 2.7(15) ?
C5 C6 C11 C12 -76.2(12) y
C7 C6 C11 C12 99.4(11) ?
C5 C6 C11 C10 102.1(11) ?
C7 C6 C11 C10 -82.3(12) ?
C10 C11 C12 O5 -1.0(15) ?
C6 C11 C12 O5 177.3(9) ?
C10 C11 C12 C13 176.5(9) ?
C6 C11 C12 C13 -5.2(15) ?
C18 N2 C14 C15 -2.1(13) ?
Re1 N2 C14 C15 180.0(7) ?
N2 C14 C15 C16 1.8(14) ?
C14 C15 C16 C17 -0.6(14) ?
C14 C15 C16 C21 -176.8(9) ?
C15 C16 C17 C18 -0.1(14) ?
C21 C16 C17 C18 176.3(9) ?
C14 N2 C18 C17 1.4(13) ?
Re1 N2 C18 C17 179.3(7) ?
C16 C17 C18 N2 -0.3(14) ?
O6 C20 C21 C22 0.0(17) ?
C19 C20 C21 C22 179.6(12) ?
O6 C20 C21 C16 -177.9(10) ?
C19 C20 C21 C16 1.8(17) ?
C15 C16 C21 C22 -108.2(12) ?
C17 C16 C21 C22 75.6(13) ?
C15 C16 C21 C20 69.7(14) y
C17 C16 C21 C20 -106.5(11) ?
C20 C21 C22 O7 0.3(19) ?
C16 C21 C22 O7 178.1(10) ?
C20 C21 C22 C23 -177.3(13) ?
C16 C21 C22 C23 0.5(19) ?
